data_4513160
loop_
_publ_author_name
'Abrahams, Brendan F.'
'Elliott, Robert W.'
'Hudson, Timothy A.'
'Robson, Richard'
'Sutton, Ashley L.'

_publ_section_title
;
 New CuI2(TCNQ--II) and CuI2(F4TCNQ--II) Coordination Polymers
;
_journal_issue 5
_journal_name_full 'Crystal Growth &amp; Design'
_journal_page_first 2437
_journal_paper_doi 10.1021/acs.cgd.5b00220
_journal_volume 15
_journal_year 2015
_chemical_formula_sum 'C28 H38 Cu2 N10'
_chemical_formula_weight 641.76
_space_group_crystal_system monoclinic
_space_group_IT_number 14
_space_group_name_Hall '-P 2yn'
_space_group_name_H-M_alt 'P 1 21/n 1'
_symmetry_space_group_name_Hall '-P 2yn'
_symmetry_space_group_name_H-M 'P 1 21/n 1'
_atom_sites_solution_hydrogens geom
_audit_creation_method SHELXL-2014/6
_cell_angle_alpha 90
_cell_angle_beta 104.249(7)
_cell_angle_gamma 90
_cell_formula_units_Z 2
_cell_length_a 8.2544(6)
_cell_length_b 19.8024(14)
_cell_length_c 10.4400(7)
_cell_measurement_reflns_used 2295
_cell_measurement_temperature 130.00(10)
_cell_measurement_theta_max 74.1051
_cell_measurement_theta_min 4.3658
_cell_volume 1654.0(2)
_computing_cell_refinement
;
CrysAlisPro, Agilent Technologies,
Version 1.171.36.20 (release 27-06-2012 CrysAlis171 .NET)
(compiled Jul 11 2012,15:38:31)
;
_computing_data_collection
;
CrysAlisPro, Agilent Technologies,
Version 1.171.36.20 (release 27-06-2012 CrysAlis171 .NET)
(compiled Jul 11 2012,15:38:31)
;
_computing_data_reduction
;
CrysAlisPro, Agilent Technologies,
Version 1.171.36.20 (release 27-06-2012 CrysAlis171 .NET)
(compiled Jul 11 2012,15:38:31)
;
_computing_structure_refinement 'SHELXL-2014/6 (Sheldrick, 2014)'
_computing_structure_solution 'SHELXS-97 (Sheldrick, 1997)'
_diffrn_ambient_temperature 130.00(10)
_diffrn_detector_area_resol_mean 10.2273
_diffrn_measured_fraction_theta_full 0.999
_diffrn_measured_fraction_theta_max 0.984
_diffrn_measurement_device_type 'SuperNova, Dual, Cu at zero, Atlas'
_diffrn_measurement_method '\w scans'
_diffrn_radiation_monochromator mirror
_diffrn_radiation_source 'SuperNova (Cu) X-ray Source'
_diffrn_radiation_type CuK\a
_diffrn_radiation_wavelength 1.54184
_diffrn_reflns_av_R_equivalents 0.0361
_diffrn_reflns_av_unetI/netI 0.0432
_diffrn_reflns_laue_measured_fraction_full 0.999
_diffrn_reflns_laue_measured_fraction_max 0.984
_diffrn_reflns_limit_h_max 10
_diffrn_reflns_limit_h_min -9
_diffrn_reflns_limit_k_max 21
_diffrn_reflns_limit_k_min -24
_diffrn_reflns_limit_l_max 12
_diffrn_reflns_limit_l_min -10
_diffrn_reflns_number 6383
_diffrn_reflns_point_group_measured_fraction_full 0.999
_diffrn_reflns_point_group_measured_fraction_max 0.984
_diffrn_reflns_theta_full 67.684
_diffrn_reflns_theta_max 72.431
_diffrn_reflns_theta_min 4.466
_exptl_absorpt_coefficient_mu 1.839
_exptl_absorpt_correction_T_max 1.00000
_exptl_absorpt_correction_T_min 0.85364
_exptl_absorpt_correction_type multi-scan
_exptl_absorpt_process_details
;
CrysAlisPro, Agilent Technologies,
Version 1.171.36.20 (release 27-06-2012 CrysAlis171 .NET)
(compiled Jul 11 2012,15:38:31)
Empirical absorption correction using spherical harmonics,
 implemented in SCALE3 ABSPACK scaling algorithm.
;
_exptl_crystal_colour colourless
_exptl_crystal_density_diffrn 1.289
_exptl_crystal_description block
_exptl_crystal_F_000 668
_exptl_crystal_size_max 0.21
_exptl_crystal_size_mid 0.19
_exptl_crystal_size_min 0.16
_refine_diff_density_max 1.022
_refine_diff_density_min -1.518
_refine_diff_density_rms 0.092
_refine_ls_extinction_method none
_refine_ls_goodness_of_fit_ref 1.139
_refine_ls_hydrogen_treatment constr
_refine_ls_matrix_type full
_refine_ls_number_parameters 209
_refine_ls_number_reflns 3228
_refine_ls_number_restraints 0
_refine_ls_restrained_S_all 1.139
_refine_ls_R_factor_all 0.0934
_refine_ls_R_factor_gt 0.0715
_refine_ls_shift/su_max 0.000
_refine_ls_shift/su_mean 0.000
_refine_ls_structure_factor_coef Fsqd
_refine_ls_weighting_details 'w=1/[\s^2^(Fo^2^)+(0.1111P)^2^+1.4825P] where P=(Fo^2^+2Fc^2^)/3'
_refine_ls_weighting_scheme calc
_refine_ls_wR_factor_gt 0.1986
_refine_ls_wR_factor_ref 0.2149
_reflns_Friedel_coverage 0.000
_reflns_number_gt 2364
_reflns_number_total 3228
_reflns_threshold_expression 'I > 2\s(I)'
_cod_data_source_file cg5b00220_si_002.cif
_cod_data_source_block me4en2CH3CN
_cod_database_code 4513160
_shelx_space_group_comment
;
The symmetry employed for this shelxl refinement is uniquely defined
by the following loop, which should always be used as a source of
symmetry information in preference to the above space-group names.
They are only intended as comments.
;
_shelxl_version_number 2014/6

loop_
_space_group_symop_operation_xyz
'x, y, z'
'-x+1/2, y+1/2, -z+1/2'
'-x, -y, -z'
'x-1/2, -y-1/2, z-1/2'

loop_
_atom_site_label
_atom_site_type_symbol
_atom_site_fract_x
_atom_site_fract_y
_atom_site_fract_z
_atom_site_U_iso_or_equiv
_atom_site_adp_type
_atom_site_occupancy
_atom_site_site_symmetry_order
_atom_site_calc_flag
_atom_site_refinement_flags_posn
_atom_site_refinement_flags_adp
_atom_site_refinement_flags_occupancy
_atom_site_disorder_assembly
_atom_site_disorder_group
N4 N 0.203(3) 0.1305(12) 0.517(2) 0.056(5) Uani 0.648(13) 1 d . . P A 1
C7 C 0.0263(12) 0.1202(7) 0.5103(13) 0.068(3) Uani 0.648(13) 1 d . . P A 1
H7A H 0.0131 0.1062 0.5952 0.102 Uiso 0.648(13) 1 calc R U P A 1
H7B H -0.0333 0.1617 0.4851 0.102 Uiso 0.648(13) 1 calc R U P A 1
H7C H -0.0174 0.0860 0.4460 0.102 Uiso 0.648(13) 1 calc R U P A 1
C8 C 0.2251(14) 0.1519(6) 0.3889(8) 0.065(3) Uani 0.648(13) 1 d . . P A 1
H8A H 0.3418 0.1585 0.3945 0.098 Uiso 0.648(13) 1 calc R U P A 1
H8B H 0.1819 0.1177 0.3243 0.098 Uiso 0.648(13) 1 calc R U P A 1
H8C H 0.1660 0.1934 0.3634 0.098 Uiso 0.648(13) 1 calc R U P A 1
C9 C 0.2900(10) 0.0632(4) 0.5555(9) 0.057(2) Uani 0.648(13) 1 d . . P A 1
H9A H 0.2521 0.0439 0.6284 0.068 Uiso 0.648(13) 1 calc R U P A 1
H9B H 0.2592 0.0324 0.4812 0.068 Uiso 0.648(13) 1 calc R U P A 1
N4' N 0.212(5) 0.1323(16) 0.504(4) 0.034(6) Uiso 0.352(13) 1 d . . P A 2
C7' C 0.094(3) 0.0862(16) 0.529(2) 0.091(8) Uani 0.352(13) 1 d . . P A 2
H7'1 H 0.0003 0.1105 0.5450 0.137 Uiso 0.352(13) 1 calc R U P A 2
H7'2 H 0.0570 0.0571 0.4540 0.137 Uiso 0.352(13) 1 calc R U P A 2
H7'3 H 0.1442 0.0595 0.6053 0.137 Uiso 0.352(13) 1 calc R U P A 2
C8' C 0.137(3) 0.1790(11) 0.390(2) 0.078(6) Uani 0.352(13) 1 d . . P A 2
H8'1 H 0.2213 0.2096 0.3763 0.116 Uiso 0.352(13) 1 calc R U P A 2
H8'2 H 0.0950 0.1528 0.3119 0.116 Uiso 0.352(13) 1 calc R U P A 2
H8'3 H 0.0473 0.2041 0.4109 0.116 Uiso 0.352(13) 1 calc R U P A 2
C9' C 0.364(3) 0.1018(11) 0.478(2) 0.081(6) Uiso 0.352(13) 1 d . . P A 2
H9'1 H 0.3315 0.0679 0.4092 0.097 Uiso 0.352(13) 1 calc R U P A 2
H9'2 H 0.4263 0.1365 0.4445 0.097 Uiso 0.352(13) 1 calc R U P A 2
C10 C 0.4750(7) 0.0704(3) 0.5947(6) 0.0663(15) Uani 1 1 d . . . . .
C11 C 0.5586(9) 0.0833(4) 0.8328(6) 0.0757(18) Uani 1 1 d . . . . .
H11A H 0.5958 0.1154 0.9027 0.114 Uiso 1 1 calc R U . . .
H11B H 0.4556 0.0632 0.8406 0.114 Uiso 1 1 calc R U . . .
H11C H 0.6417 0.0487 0.8387 0.114 Uiso 1 1 calc R U . . .
C12 C 0.6924(7) 0.1471(4) 0.6920(7) 0.085(2) Uani 1 1 d . . . . .
H12A H 0.7325 0.1784 0.7628 0.127 Uiso 1 1 calc R U . . .
H12B H 0.7729 0.1116 0.6964 0.127 Uiso 1 1 calc R U . . .
H12C H 0.6760 0.1701 0.6089 0.127 Uiso 1 1 calc R U . . .
C13 C 0.9905(8) 0.3168(4) 0.6464(6) 0.0739(17) Uani 1 1 d . . . . .
H13A H 0.9793 0.2793 0.7018 0.111 Uiso 1 1 calc R U . . .
H13B H 1.0489 0.3026 0.5821 0.111 Uiso 1 1 calc R U . . .
H13C H 0.8816 0.3332 0.6020 0.111 Uiso 1 1 calc R U . . .
C14 C 1.0819(8) 0.3693(4) 0.7251(7) 0.0782(19) Uani 1 1 d . . . . .
N5 N 1.1521(9) 0.4121(5) 0.7896(8) 0.119(3) Uani 1 1 d . . . . .
C1 C 0.1433(6) 0.1667(2) 0.8865(4) 0.0436(10) Uani 1 1 d . . . . .
C2 C 0.4813(6) 0.3087(2) 0.5418(4) 0.0439(10) Uani 1 1 d . . . . .
C3 C 0.0530(5) 0.1436(2) 0.9740(4) 0.0412(10) Uani 1 1 d . . . . .
C4 C 0.0267(5) 0.0706(2) 0.9882(4) 0.0387(9) Uani 1 1 d . . . . .
C5 C 0.0847(6) 0.0229(2) 0.9107(4) 0.0427(10) Uani 1 1 d . . . . .
H5 H 0.1430 0.0377 0.8502 0.051 Uiso 1 1 calc R U . . .
C6 C -0.0579(5) 0.0454(2) 1.0784(4) 0.0418(10) Uani 1 1 d . . . . .
H6 H -0.0971 0.0754 1.1324 0.050 Uiso 1 1 calc R U . . .
N1 N 0.4190(5) 0.2700(2) 0.5987(4) 0.0522(10) Uani 1 1 d . . . . .
N2 N 0.2217(5) 0.1835(2) 0.8140(4) 0.0481(10) Uani 1 1 d . . . . .
N3 N 0.5320(5) 0.1178(2) 0.7042(4) 0.0547(11) Uani 1 1 d . . . . .
Cu1 Cu 0.33799(8) 0.19561(3) 0.67947(6) 0.0451(3) Uani 1 1 d . . . . .

loop_
_atom_site_aniso_label
_atom_site_aniso_U_11
_atom_site_aniso_U_22
_atom_site_aniso_U_33
_atom_site_aniso_U_23
_atom_site_aniso_U_13
_atom_site_aniso_U_12
N4 0.048(6) 0.083(9) 0.040(7) 0.000(4) 0.020(4) 0.000(4)
C7 0.042(5) 0.084(8) 0.079(7) -0.011(6) 0.018(5) -0.003(5)
C8 0.080(7) 0.082(7) 0.032(4) 0.001(4) 0.011(4) -0.015(6)
C9 0.056(5) 0.057(5) 0.058(5) -0.011(4) 0.015(4) 0.003(4)
C7' 0.087(18) 0.13(2) 0.064(12) 0.010(14) 0.022(12) -0.041(16)
C8' 0.098(16) 0.074(13) 0.056(10) 0.018(9) 0.011(11) 0.024(12)
C10 0.063(3) 0.078(4) 0.057(3) -0.019(3) 0.012(3) 0.013(3)
C11 0.082(4) 0.085(4) 0.059(3) 0.008(3) 0.016(3) 0.030(4)
C12 0.041(3) 0.120(6) 0.100(5) -0.020(4) 0.030(3) 0.006(3)
C13 0.066(4) 0.101(5) 0.055(3) 0.002(3) 0.015(3) 0.005(3)
C14 0.068(4) 0.111(6) 0.069(4) -0.005(4) 0.043(3) 0.006(4)
N5 0.102(5) 0.147(7) 0.125(6) -0.051(6) 0.063(5) -0.019(5)
C1 0.049(2) 0.044(2) 0.044(2) 0.001(2) 0.023(2) 0.004(2)
C2 0.047(2) 0.053(3) 0.040(2) -0.008(2) 0.026(2) -0.002(2)
C3 0.043(2) 0.054(3) 0.035(2) -0.0011(19) 0.0267(18) 0.0060(19)
C4 0.038(2) 0.051(2) 0.032(2) 0.0031(18) 0.0201(17) 0.0033(18)
C5 0.048(2) 0.056(3) 0.034(2) 0.0024(19) 0.0295(18) 0.004(2)
C6 0.044(2) 0.055(3) 0.034(2) -0.0012(19) 0.0250(18) 0.007(2)
N1 0.063(2) 0.055(2) 0.053(2) -0.0040(19) 0.042(2) -0.008(2)
N2 0.061(2) 0.049(2) 0.048(2) 0.0029(17) 0.039(2) 0.0038(18)
N3 0.046(2) 0.070(3) 0.051(2) -0.015(2) 0.0178(18) 0.009(2)
Cu1 0.0514(4) 0.0514(5) 0.0438(4) 0.0017(3) 0.0332(3) -0.0009(3)

loop_
_atom_type_symbol
_atom_type_description
_atom_type_scat_dispersion_real
_atom_type_scat_dispersion_imag
_atom_type_scat_source
C C 0.0181 0.0091 'International Tables Vol C Tables 4.2.6.8 and 6.1.1.4'
H H 0.0000 0.0000 'International Tables Vol C Tables 4.2.6.8 and 6.1.1.4'
N N 0.0311 0.0180 'International Tables Vol C Tables 4.2.6.8 and 6.1.1.4'
Cu Cu -1.9646 0.5888 'International Tables Vol C Tables 4.2.6.8 and 6.1.1.4'

loop_
_geom_angle_atom_site_label_1
_geom_angle_atom_site_label_2
_geom_angle_atom_site_label_3
_geom_angle
_geom_angle_site_symmetry_1
_geom_angle_site_symmetry_3
C7 N4 C8 110.1(18) . .
C7 N4 C9 107.0(15) . .
C8 N4 C9 109.7(14) . .
C7 N4 Cu1 115.6(12) . .
C8 N4 Cu1 112.5(13) . .
C9 N4 Cu1 101.3(13) . .
C10 C9 N4 112.0(11) . .
C7' N4' C9' 115(3) . .
C7' N4' C8' 112(3) . .
C9' N4' C8' 108(3) . .
C7' N4' Cu1 114(2) . .
C9' N4' Cu1 98(2) . .
C8' N4' Cu1 108.4(18) . .
C10 C9' N4' 114(2) . .
N3 C10 C9' 113.0(9) . .
N3 C10 C9 112.7(5) . .
N5 C14 C13 178.3(7) . .
N2 C1 C3 177.2(5) . .
N1 C2 C3 178.5(5) . 4_665
C1 C3 C2 118.2(4) . 4_566
C1 C3 C4 120.3(4) . .
C2 C3 C4 121.4(4) 4_566 .
C6 C4 C5 116.6(4) . .
C6 C4 C3 121.9(4) . .
C5 C4 C3 121.5(4) . .
C6 C5 C4 121.8(4) 3_557 .
C5 C6 C4 121.6(4) 3_557 .
C2 N1 Cu1 170.2(4) . .
C1 N2 Cu1 169.4(4) . .
C10 N3 C11 111.1(5) . .
C10 N3 C12 107.8(4) . .
C11 N3 C12 108.9(5) . .
C10 N3 Cu1 105.9(3) . .
C11 N3 Cu1 112.0(3) . .
C12 N3 Cu1 111.0(4) . .
N1 Cu1 N2 136.26(17) . .
N1 Cu1 N3 105.69(18) . .
N2 Cu1 N3 108.18(17) . .
N1 Cu1 N4 106.3(6) . .
N2 Cu1 N4 104.0(5) . .
N3 Cu1 N4 84.0(6) . .
N1 Cu1 N4' 102.3(9) . .
N2 Cu1 N4' 108.4(9) . .
N3 Cu1 N4' 83.2(9) . .

loop_
_geom_bond_atom_site_label_1
_geom_bond_atom_site_label_2
_geom_bond_distance
_geom_bond_site_symmetry_2
N4 C7 1.46(2) .
N4 C8 1.46(2) .
N4 C9 1.52(2) .
N4 Cu1 2.20(2) .
C9 C10 1.488(10) .
N4' C7' 1.41(4) .
N4' C9' 1.48(4) .
N4' C8' 1.51(4) .
N4' Cu1 2.25(4) .
C9' C10 1.47(2) .
C10 N3 1.465(7) .
C11 N3 1.474(7) .
C12 N3 1.479(7) .
C13 C14 1.420(10) .
C14 N5 1.147(10) .
C1 N2 1.159(6) .
C1 C3 1.391(6) .
C2 N1 1.164(6) .
C2 C3 1.397(6) 4_665
C3 C2 1.397(6) 4_566
C3 C4 1.475(6) .
C4 C6 1.395(5) .
C4 C5 1.403(6) .
C5 C6 1.379(7) 3_557
C6 C5 1.379(7) 3_557
N1 Cu1 1.899(4) .
N2 Cu1 1.901(4) .
N3 Cu1 2.191(4) .
